data_7112734
loop_
_publ_author_name
'\"Ohrngren, Per'
'Wu, Xiongyu'
'Persson, Magnus'
'Ekegren, Jenny K.'
'Wallberg, Hans'
'Vrang, Lotta'
'Rosenquist, \%Asa'
'Samuelsson, Bertil'
'Unge, Torsten'
'Larhed, Mats'

_publ_section_title
;
 HIV-1 protease inhibitors with a tertiary alcohol containing
 transition-state mimic and various P2 and P1&#x2032; substituents
;
_journal_issue 8
_journal_name_full MedChemComm
_journal_page_first 701
_journal_paper_doi 10.1039/c1md00077b
_journal_volume 2
_journal_year 2011
_chemical_absolute_configuration rm
_chemical_formula_moiety 'C19 H26 N2 O4'
_chemical_formula_sum 'C19 H26 N2 O4'
_chemical_formula_weight 346.42
_chemical_name_systematic
;
?
;
_space_group_IT_number 19
_symmetry_cell_setting orthorhombic
_symmetry_space_group_name_Hall 'P 2ac 2ab'
_symmetry_space_group_name_H-M 'P 21 21 21'
_atom_sites_solution_hydrogens mixed
_atom_sites_solution_primary direct
_atom_sites_solution_secondary difmap
_audit_creation_date 'April 21, 2006'
_audit_creation_method SHELXL-97
_cell_angle_alpha 90.00
_cell_angle_beta 90.00
_cell_angle_gamma 90.00
_cell_formula_units_Z 4
_cell_length_a 9.8793(1)
_cell_length_b 11.1873(2)
_cell_length_c 17.4480(4)
_cell_measurement_reflns_used 3405
_cell_measurement_temperature 293
_cell_measurement_theta_max 30.00
_cell_measurement_theta_min 0.99
_cell_volume 1928.40(6)
_computing_cell_refinement 'HKL Scalepack (Otwinowski & Minor 1997)'
_computing_data_collection 'KappaCCD (Nonius, 1999)'
_computing_data_reduction 'Denzo and Scalepak (Otwinowski & Minor, 1997)'
_computing_structure_refinement 'SHELXL-97 (Sheldrick, 1997)'
_computing_structure_solution 'SIR92 (Altomare et al., 1994)'
_diffrn_ambient_temperature 293(2)
_diffrn_measured_fraction_theta_full 0.993
_diffrn_measured_fraction_theta_max 0.993
_diffrn_measurement_device_type 'Nonius KappaCCD'
_diffrn_measurement_method '\f and \w scans'
_diffrn_radiation_monochromator graphite
_diffrn_radiation_source 'fine-focus sealed tube'
_diffrn_radiation_type MoK\a
_diffrn_radiation_wavelength 0.71073
_diffrn_reflns_av_R_equivalents 0.0307
_diffrn_reflns_av_sigmaI/netI 0.0354
_diffrn_reflns_limit_h_max 13
_diffrn_reflns_limit_h_min -13
_diffrn_reflns_limit_k_max 15
_diffrn_reflns_limit_k_min -13
_diffrn_reflns_limit_l_max 24
_diffrn_reflns_limit_l_min -23
_diffrn_reflns_number 16378
_diffrn_reflns_theta_full 30.0
_diffrn_reflns_theta_max 30.0
_diffrn_reflns_theta_min 2.37
_exptl_absorpt_coefficient_mu 0.084
_exptl_absorpt_correction_type none
_exptl_crystal_colour Colourless
_exptl_crystal_density_diffrn 1.193
_exptl_crystal_density_method 'not measured'
_exptl_crystal_description Prism
_exptl_crystal_F_000 744
_exptl_crystal_size_max 0.48
_exptl_crystal_size_mid 0.42
_exptl_crystal_size_min 0.33
_refine_diff_density_max 0.187
_refine_diff_density_min -0.195
_refine_diff_density_rms 0.041
_refine_ls_abs_structure_details 'Flack H D (1983), Acta Cryst. A39, 876-881'
_refine_ls_abs_structure_Flack -0.1(8)
_refine_ls_extinction_method none
_refine_ls_goodness_of_fit_ref 1.040
_refine_ls_hydrogen_treatment refall
_refine_ls_matrix_type full
_refine_ls_number_parameters 330
_refine_ls_number_reflns 5607
_refine_ls_number_restraints 0
_refine_ls_restrained_S_all 1.040
_refine_ls_R_factor_all 0.0639
_refine_ls_R_factor_gt 0.0471
_refine_ls_shift/su_max 0.004
_refine_ls_shift/su_mean 0.001
_refine_ls_structure_factor_coef Fsqd
_refine_ls_weighting_details 'calc w=1/[\s^2^(Fo^2^)+(0.0951P)^2^+0.0312P] where P=(Fo^2^+2Fc^2^)/3'
_refine_ls_weighting_scheme calc
_refine_ls_wR_factor_gt 0.1314
_refine_ls_wR_factor_ref 0.1451
_reflns_number_gt 4484
_reflns_number_total 5607
_reflns_threshold_expression >2sigma(I)
_cod_data_source_file c1md00077b.txt
_cod_data_source_block wu346
_cod_depositor_comments
;
The following automatic conversions were performed:

'_symmetry_cell_setting' value 'Orthorhombic' changed to
'orthorhombic' according to
/usr/data/users/saulius/automatic-downloads/retrospective/RSC/lib/dictionaries/cif_core.dic
dictionary named 'cif_core.dic' version 2.4.2 from 2011-04-26.

Automatic conversion script
Id: cif_fix_values 2281 2013-09-26 08:29:07Z andrius 

The following automatic conversions were performed:

'_atom_sites_solution_hydrogens' value 'geom, diff' was changed to
'mixed'.

Automatic conversion script
Id: cif_fix_values 6452 2018-10-05 10:23:21Z andrius 
;
_cod_original_sg_symbol_Hall 'P 2ac 2ab '
_cod_original_sg_symbol_H-M 'P 21 21 21 '
_cod_database_code 7112734

loop_
_symmetry_equiv_pos_as_xyz
'x, y, z'
'-x+1/2, -y, z+1/2'
'x+1/2, -y+1/2, -z'
'-x, y+1/2, -z+1/2'

loop_
_atom_site_label
_atom_site_type_symbol
_atom_site_fract_x
_atom_site_fract_y
_atom_site_fract_z
_atom_site_U_iso_or_equiv
_atom_site_adp_type
_atom_site_occupancy
_atom_site_calc_flag
O1 O 0.44163(10) 0.12320(10) 0.48467(7) 0.0409(3) Uani 1 d
O23 O 0.33441(11) -0.23175(13) 0.49398(9) 0.0543(3) Uani 1 d
N16 N 0.24246(13) -0.01847(12) 0.44423(8) 0.0381(3) Uani 1 d
H16 H 0.329(2) -0.0392(19) 0.4475(11) 0.043(5) Uiso 1 d
O15 O 0.08627(12) 0.12938(12) 0.44703(10) 0.0588(4) Uani 1 d
O6 O 0.55151(17) 0.07656(15) 0.59185(9) 0.0651(4) Uani 1 d
N24 N 0.12226(13) -0.28517(14) 0.52553(9) 0.0437(3) Uani 1 d
H24 H 0.038(3) -0.273(2) 0.5227(11) 0.048(5) Uiso 1 d
C14 C 0.20358(14) 0.09530(14) 0.45064(9) 0.0380(3) Uani 1 d
C18 C 0.13847(17) -0.16312(17) 0.35104(10) 0.0438(4) Uani 1 d
C25 C 0.1630(3) -0.3858(2) 0.57267(17) 0.0642(6) Uani 1 d
H25A H 0.251(6) -0.386(5) 0.581(3) 0.094(17) Uiso 1 d
H25B H 0.112(5) -0.384(5) 0.613(3) 0.092(16) Uiso 1 d
H25C H 0.147(5) -0.456(5) 0.546(3) 0.093(15) Uiso 1 d
C5 C 0.31892(14) 0.18717(14) 0.46238(10) 0.0383(3) Uani 1 d
C22 C 0.21088(13) -0.21840(14) 0.48803(9) 0.0362(3) Uani 1 d
C13 C 0.5010(2) 0.1279(2) 0.30758(12) 0.0560(5) Uani 1 d
H13 H 0.575(3) 0.129(3) 0.3467(18) 0.078(8) Uiso 1 d
C8 C 0.37795(18) 0.18690(17) 0.31740(11) 0.0477(4) Uani 1 d
C21 C 0.2773(2) -0.1727(2) 0.31352(13) 0.0588(5) Uani 1 d
H21A H 0.321(3) -0.095(3) 0.3155(17) 0.081(9) Uiso 1 d
H21B H 0.267(3) -0.197(3) 0.261(2) 0.088(9) Uiso 1 d
H21C H 0.330(3) -0.231(3) 0.3401(18) 0.078(8) Uiso 1 d
C19 C 0.0668(3) -0.2843(3) 0.34776(14) 0.0670(6) Uani 1 d
H19A H -0.016(3) -0.276(2) 0.3742(15) 0.060(7) Uiso 1 d
H19B H 0.125(3) -0.337(3) 0.3704(18) 0.080(9) Uiso 1 d
H19C H 0.043(3) -0.302(3) 0.2926(18) 0.085(8) Uiso 1 d
C17 C 0.15234(13) -0.12092(13) 0.43616(9) 0.0338(3) Uani 1 d
H17 H 0.0658(17) -0.0957(15) 0.4558(9) 0.024(4) Uiso 1 d
C7 C 0.3475(2) 0.25835(16) 0.38903(12) 0.0494(4) Uani 1 d
H7A H 0.413(3) 0.321(3) 0.4067(17) 0.082(8) Uiso 1 d
H7B H 0.270(3) 0.313(3) 0.3780(18) 0.091(9) Uiso 1 d
C2 C 0.45985(18) 0.12808(16) 0.56235(11) 0.0471(4) Uani 1 d
C4 C 0.28758(18) 0.26896(17) 0.53066(11) 0.0483(4) Uani 1 d
H4A H 0.330(2) 0.346(2) 0.5253(12) 0.043(5) Uiso 1 d
H4B H 0.196(3) 0.283(2) 0.5328(13) 0.062(7) Uiso 1 d
C3 C 0.3498(2) 0.2023(2) 0.59769(11) 0.0557(4) Uani 1 d
H3A H 0.293(3) 0.146(2) 0.6258(14) 0.059(6) Uiso 1 d
H3B H 0.394(2) 0.246(2) 0.6376(14) 0.051(6) Uiso 1 d
C11 C 0.4312(3) 0.0609(3) 0.18236(15) 0.0740(7) Uani 1 d
H11 H 0.445(3) 0.020(3) 0.135(2) 0.089(9) Uiso 1 d
C12 C 0.5272(3) 0.0649(2) 0.24031(14) 0.0688(6) Uani 1 d
H12 H 0.616(3) 0.028(3) 0.2336(18) 0.082(8) Uiso 1 d
C9 C 0.2831(2) 0.1806(2) 0.25842(13) 0.0633(5) Uani 1 d
H9 H 0.191(3) 0.226(2) 0.2652(14) 0.062(7) Uiso 1 d
C10 C 0.3099(3) 0.1184(3) 0.19147(14) 0.0754(7) Uani 1 d
H10 H 0.245(4) 0.120(4) 0.151(2) 0.086(12) Uiso 1 d
C20 C 0.0521(2) -0.0721(3) 0.30816(12) 0.0604(5) Uani 1 d
H20A H -0.029(4) -0.061(3) 0.3261(18) 0.085(9) Uiso 1 d
H20B H 0.042(3) -0.091(3) 0.2507(17) 0.073(8) Uiso 1 d
H20C H 0.094(3) -0.002(3) 0.3081(16) 0.068(7) Uiso 1 d

loop_
_atom_site_aniso_label
_atom_site_aniso_U_11
_atom_site_aniso_U_22
_atom_site_aniso_U_33
_atom_site_aniso_U_23
_atom_site_aniso_U_13
_atom_site_aniso_U_12
O1 0.0310(5) 0.0373(6) 0.0543(7) -0.0007(5) -0.0009(4) -0.0004(4)
O23 0.0270(5) 0.0597(8) 0.0763(9) 0.0153(7) -0.0052(5) 0.0004(5)
N16 0.0280(6) 0.0343(6) 0.0520(7) -0.0011(5) 0.0002(5) -0.0016(4)
O15 0.0347(5) 0.0439(7) 0.0976(11) -0.0066(7) -0.0027(6) 0.0048(5)
O6 0.0682(9) 0.0568(8) 0.0704(9) 0.0128(7) -0.0178(7) -0.0004(7)
N24 0.0300(6) 0.0459(8) 0.0550(8) 0.0108(6) -0.0047(5) -0.0072(5)
C14 0.0333(6) 0.0367(7) 0.0441(8) -0.0018(6) 0.0020(6) -0.0005(5)
C18 0.0423(8) 0.0463(9) 0.0428(8) -0.0021(7) -0.0002(6) -0.0050(7)
C25 0.0592(12) 0.0518(12) 0.0816(16) 0.0230(11) -0.0114(11) -0.0108(9)
C5 0.0316(6) 0.0317(7) 0.0517(9) -0.0006(6) 0.0011(5) 0.0005(5)
C22 0.0266(6) 0.0372(7) 0.0448(8) -0.0006(6) -0.0032(5) -0.0024(5)
C13 0.0492(9) 0.0588(12) 0.0599(11) 0.0121(9) 0.0101(8) -0.0010(8)
C8 0.0488(9) 0.0430(9) 0.0514(9) 0.0155(7) 0.0068(7) -0.0025(7)
C21 0.0549(11) 0.0716(14) 0.0498(11) -0.0072(10) 0.0092(8) 0.0036(10)
C19 0.0847(16) 0.0639(14) 0.0524(12) -0.0090(10) -0.0096(11) -0.0287(13)
C17 0.0263(6) 0.0349(7) 0.0402(7) 0.0001(6) 0.0000(5) -0.0027(5)
C7 0.0512(9) 0.0365(8) 0.0605(10) 0.0092(7) 0.0059(8) -0.0016(7)
C2 0.0474(8) 0.0400(8) 0.0540(10) 0.0058(7) -0.0027(7) -0.0090(7)
C4 0.0429(8) 0.0404(9) 0.0615(11) -0.0109(7) 0.0046(7) 0.0011(7)
C3 0.0599(10) 0.0576(12) 0.0495(10) -0.0049(9) 0.0079(8) -0.0073(9)
C11 0.0964(18) 0.0748(16) 0.0509(12) 0.0074(11) 0.0164(12) -0.0033(14)
C12 0.0681(14) 0.0681(15) 0.0702(14) 0.0083(11) 0.0239(11) 0.0046(11)
C9 0.0631(12) 0.0712(14) 0.0555(11) 0.0174(10) 0.0004(9) 0.0073(11)
C10 0.0874(16) 0.0862(18) 0.0525(12) 0.0126(12) -0.0038(11) 0.0030(14)
C20 0.0592(12) 0.0743(15) 0.0477(11) 0.0052(10) -0.0110(9) 0.0025(11)

loop_
_atom_type_symbol
_atom_type_description
_atom_type_scat_dispersion_real
_atom_type_scat_dispersion_imag
_atom_type_scat_source
C C 0.0033 0.0016 'International Tables Vol C Tables 4.2.6.8 and 6.1.1.4'
H H 0.0000 0.0000 'International Tables Vol C Tables 4.2.6.8 and 6.1.1.4'
N N 0.0061 0.0033 'International Tables Vol C Tables 4.2.6.8 and 6.1.1.4'
O O 0.0106 0.0060 'International Tables Vol C Tables 4.2.6.8 and 6.1.1.4'

loop_
_geom_angle_atom_site_label_1
_geom_angle_atom_site_label_2
_geom_angle_atom_site_label_3
_geom_angle
C2 O1 C5 110.69(12)
C14 N16 C17 125.60(13)
C14 N16 H16 121.5(14)
C17 N16 H16 112.8(14)
C22 N24 C25 122.30(16)
C22 N24 H24 122.1(15)
C25 N24 H24 115.6(15)
O15 C14 N16 124.51(15)
O15 C14 C5 119.85(14)
N16 C14 C5 115.63(13)
C20 C18 C21 109.88(18)
C20 C18 C19 108.34(18)
C21 C18 C19 109.7(2)
C20 C18 C17 108.25(15)
C21 C18 C17 110.51(14)
C19 C18 C17 110.08(15)
N24 C25 H25A 116(4)
N24 C25 H25B 106(3)
H25A C25 H25B 116(5)
N24 C25 H25C 109(3)
H25A C25 H25C 100(4)
H25B C25 H25C 109(4)
O1 C5 C7 108.90(13)
O1 C5 C4 104.66(13)
C7 C5 C4 112.06(14)
O1 C5 C14 108.71(12)
C7 C5 C14 111.70(14)
C4 C5 C14 110.50(13)
O23 C22 N24 122.97(15)
O23 C22 C17 120.64(14)
N24 C22 C17 116.39(12)
C8 C13 C12 120.3(2)
C8 C13 H13 123.2(17)
C12 C13 H13 116.5(17)
C9 C8 C13 118.1(2)
C9 C8 C7 120.18(18)
C13 C8 C7 121.66(18)
C18 C21 H21B 109.5(18)
C18 C19 H19A 107.3(17)
C18 C19 H19B 105(2)
H19A C19 H19B 114(3)
C18 C19 H19C 108.7(19)
H19A C19 H19C 106(2)
H19B C19 H19C 116(3)
N16 C17 C22 105.80(11)
N16 C17 C18 112.48(12)
C22 C17 C18 112.29(13)
N16 C17 H17 106.1(10)
C22 C17 H17 109.5(10)
C18 C17 H17 110.3(9)
C8 C7 C5 116.83(14)
C8 C7 H7A 119.6(17)
C5 C7 H7A 103.1(18)
O6 C2 O1 120.59(18)
O6 C2 C3 129.89(19)
O1 C2 C3 109.50(15)
C3 C4 C5 102.93(15)
C3 C4 H4A 109.8(12)
C5 C4 H4A 111.8(12)
C3 C4 H4B 116.9(15)
C5 C4 H4B 109.5(15)
H4A C4 H4B 106(2)
C2 C3 C4 104.40(15)
C2 C3 H3A 105.6(15)
C4 C3 H3A 118.2(14)
C2 C3 H3B 104.9(13)
C4 C3 H3B 119.4(14)
H3A C3 H3B 103.0(19)
C10 C11 C12 119.9(2)
C10 C11 H11 117(2)
C12 C11 H11 123(2)
C11 C12 C13 120.2(2)
C11 C12 H12 120.8(18)
C13 C12 H12 118.9(18)
C10 C9 C8 121.3(2)
C10 C9 H9 120.3(13)
C8 C9 H9 118.3(14)
C11 C10 C9 120.1(2)
C11 C10 H10 121(2)
C9 C10 H10 119(2)
C18 C20 H20A 116(2)
C18 C20 H20B 113.1(17)
H20A C20 H20B 107(3)
C18 C20 H20C 109.5(19)
H20A C20 H20C 107(3)
H20B C20 H20C 103(3)

loop_
_geom_bond_atom_site_label_1
_geom_bond_atom_site_label_2
_geom_bond_distance
O1 C2 1.368(2)
O1 C5 1.4605(17)
O23 C22 1.2339(18)
N16 C14 1.334(2)
N16 C17 1.4581(19)
N16 H16 0.89(2)
O15 C14 1.2217(19)
O6 C2 1.190(2)
N24 C22 1.324(2)
N24 C25 1.451(3)
N24 H24 0.85(2)
C14 C5 1.548(2)
C18 C20 1.525(3)
C18 C21 1.524(3)
C18 C19 1.531(3)
C18 C17 1.564(2)
C25 H25A 0.89(6)
C25 H25B 0.86(5)
C25 H25C 0.93(5)
C5 C7 1.534(2)
C5 C4 1.534(2)
C22 C17 1.531(2)
C13 C8 1.394(3)
C13 C12 1.393(3)
C13 H13 1.00(3)
C8 C9 1.393(3)
C8 C7 1.514(3)
C19 H19A 0.95(3)
C19 H19B 0.91(3)
C19 H19C 1.01(3)
C17 H17 0.963(17)
C7 H7A 1.01(3)
C2 C3 1.501(3)
C4 C3 1.517(3)
C4 H4A 0.97(2)
C4 H4B 0.92(3)
C3 H3A 0.97(3)
C3 H3B 0.96(2)
C11 C10 1.369(4)
C11 C12 1.387(4)
C11 H11 0.95(3)
C12 H12 0.98(3)
C9 C10 1.385(4)
C9 H9 1.05(3)
C10 H10 0.95(4)
C20 H20A 0.87(3)
C20 H20B 1.03(3)
C20 H20C 0.88(3)
